data_4300424
_journal_name_full 'Inorganic Chemistry'
_journal_paper_doi 10.1021/ic051258z
_journal_year 2006
_chemical_formula_moiety 'C8 H6 I2 Mn N10'
_chemical_formula_sum 'C8 H6 I2 Mn N10'
_chemical_formula_weight 550.97
_chemical_name_common '[Mn(Ipyz)2(N3)2]n'
_space_group_IT_number 61
_space_group_name_Hall '-P 2ac 2ab'
_space_group_name_H-M_alt 'P b c a'
_symmetry_cell_setting orthorhombic
_symmetry_space_group_name_Hall '-P 2ac 2ab'
_symmetry_space_group_name_H-M 'P b c a'
_cell_angle_alpha 90.00
_cell_angle_beta 90.00
_cell_angle_gamma 90.00
_cell_formula_units_Z 8
_cell_length_a 8.521(2)
_cell_length_b 13.787(3)
_cell_length_c 26.237(5)
_cell_measurement_temperature 100(2)
_cell_volume 3082.2(11)
_diffrn_ambient_temperature 100(2)
_exptl_crystal_density_diffrn 2.375
_cod_depositor_comments
;
The following automatic conversions were performed:
'_symmetry_cell_setting' value 'Orthorhombic' changed to 'orthorhombic'
according to '/home/saulius/struct/CIF-dictionaries/cif_core.dic'
dictionary named 'cif_core.dic' version 2.4.1 from 2010-06-29.

Automatic conversion script
Id: cif_fix_enum 1527 2010-12-29 10:47:43Z saulius 
;
_cod_database_code 4300424

loop_
_symmetry_equiv_pos_as_xyz
'x, y, z'
'-x+1/2, -y, z+1/2'
'x+1/2, -y+1/2, -z'
'-x, y+1/2, -z+1/2'
'-x, -y, -z'
'x-1/2, y, -z-1/2'
'-x-1/2, y-1/2, z'
'x, -y-1/2, z-1/2'

loop_
_atom_site_aniso_label
_atom_site_aniso_U_11
_atom_site_aniso_U_22
_atom_site_aniso_U_33
_atom_site_aniso_U_23
_atom_site_aniso_U_13
_atom_site_aniso_U_12
Mn1 0.0048(5) 0.0226(5) 0.0230(6) -0.0001(5) -0.0012(5) 0.0004(5)
N11 0.012(3) 0.031(3) 0.028(3) 0.003(3) 0.002(3) -0.001(3)
N12 0.012(3) 0.023(3) 0.025(3) 0.001(3) -0.003(3) 0.004(3)
N13 0.022(4) 0.037(4) 0.049(4) 0.018(3) 0.009(3) -0.003(3)
N21 0.014(3) 0.015(3) 0.028(3) -0.004(2) -0.001(3) 0.006(2)
N22 0.016(3) 0.021(3) 0.017(3) -0.002(2) -0.005(2) -0.006(3)
N23 0.012(3) 0.024(3) 0.034(3) 0.001(3) -0.008(3) 0.000(3)
N1 0.010(3) 0.023(3) 0.027(3) -0.004(3) 0.001(3) 0.002(3)
C1 0.012(3) 0.022(3) 0.023(3) -0.002(3) -0.004(3) 0.004(3)
C2 0.014(3) 0.020(3) 0.016(3) 0.001(3) -0.002(3) 0.001(3)
N2 0.014(3) 0.024(3) 0.019(3) -0.004(2) 0.000(3) 0.007(3)
C3 0.017(4) 0.033(4) 0.028(4) -0.002(3) 0.005(3) -0.004(3)
C4 0.016(4) 0.027(3) 0.028(4) 0.001(3) 0.003(3) 0.005(3)
I1 0.0104(2) 0.0239(2) 0.0239(2) 0.0001(2) 0.0023(2) -0.0004(2)
N3 0.014(3) 0.026(3) 0.021(3) -0.002(3) -0.003(2) 0.006(3)
C5 0.019(4) 0.028(3) 0.019(3) 0.003(3) -0.006(3) -0.001(3)
C6 0.012(3) 0.019(3) 0.020(3) 0.003(2) 0.004(2) 0.003(2)
N4 0.021(3) 0.017(3) 0.026(3) 0.002(3) -0.001(3) -0.002(3)
C7 0.010(3) 0.020(3) 0.030(4) -0.001(3) 0.002(3) -0.002(3)
C8 0.017(4) 0.020(3) 0.025(4) -0.001(3) 0.005(3) 0.003(3)
I2 0.0143(3) 0.0243(3) 0.0281(3) -0.0017(2) 0.0050(2) 0.0013(2)

loop_
_atom_site_label
_atom_site_type_symbol
_atom_site_fract_x
_atom_site_fract_y
_atom_site_fract_z
_atom_site_U_iso_or_equiv
_atom_site_thermal_displace_type
_atom_site_occupancy
_atom_site_calc_flag
_atom_site_refinement_flags
_atom_site_disorder_group
Mn1 Mn 0.38688(13) 0.10490(8) 0.49873(4) 0.0168(3) Uani 1 d . .
N11 N 0.6276(7) 0.0487(4) 0.4795(2) 0.024(2) Uani 1 d . .
N12 N 0.7192(7) 0.0874(4) 0.4498(2) 0.020(2) Uani 1 d . .
N13 N 0.8010(8) 0.1232(5) 0.4215(3) 0.036(2) Uani 1 d . .
N21 N 0.1417(7) 0.1313(4) 0.5213(2) 0.019(2) Uani 1 d . .
N22 N 0.0430(7) 0.1934(4) 0.5265(2) 0.018(2) Uani 1 d . .
N23 N 0.4475(7) 0.2476(4) 0.4667(2) 0.023(2) Uani 1 d . .
N1 N 0.2943(7) 0.0626(4) 0.4195(2) 0.020(2) Uani 1 d . .
C1 C 0.3876(9) 0.0632(5) 0.3789(3) 0.019(2) Uani 1 d . .
H1 H 0.4914 0.0828 0.3825 0.023 Uiso 1 calc R .
C2 C 0.3333(9) 0.0351(5) 0.3314(3) 0.017(2) Uani 1 d . .
N2 N 0.1816(7) 0.0083(4) 0.3236(2) 0.019(2) Uani 1 d . .
C3 C 0.0890(10) 0.0077(6) 0.3647(3) 0.026(2) Uani 1 d . .
H3 H -0.0161 -0.0088 0.3607 0.031 Uiso 1 calc R .
C4 C 0.1445(9) 0.0309(5) 0.4134(3) 0.023(2) Uani 1 d . .
H4 H 0.0789 0.0246 0.4416 0.028 Uiso 1 calc R .
I1 I 0.48827(6) 0.02761(3) 0.26955(2) 0.01939(13) Uani 1 d . .
N3 N 0.4619(7) 0.1565(4) 0.5783(2) 0.020(2) Uani 1 d . .
C5 C 0.3635(9) 0.1671(5) 0.6168(3) 0.022(2) Uani 1 d . .
H5 H 0.2594 0.1485 0.6126 0.026 Uiso 1 calc R .
C6 C 0.4108(9) 0.2052(5) 0.6634(3) 0.017(2) Uani 1 d . .
N4 N 0.5620(7) 0.2294(4) 0.6730(2) 0.021(2) Uani 1 d . .
C7 C 0.6584(9) 0.2182(5) 0.6346(3) 0.020(2) Uani 1 d . .
H7 H 0.7632 0.2346 0.6394 0.024 Uiso 1 calc R .
C8 C 0.6141(9) 0.1834(5) 0.5876(3) 0.021(2) Uani 1 d . .
H8 H 0.6884 0.1782 0.5617 0.025 Uiso 1 calc R .
I2 I 0.24501(6) 0.22138(4) 0.72216(2) 0.02226(14) Uani 1 d . .

loop_
_geom_bond_atom_site_label_1
_geom_bond_atom_site_label_2
_geom_bond_distance
_geom_bond_site_symmetry_2
_geom_bond_publ_flag
Mn1 N11 2.198(6) 5_656 yes
Mn1 N23 2.201(6) . yes
Mn1 N21 2.202(6) . yes
Mn1 N11 2.250(6) . yes
Mn1 N3 2.296(6) . yes
Mn1 N1 2.298(6) . yes
N11 N12 1.224(8) . yes
N11 Mn1 2.198(6) 5_656 ?
N12 N13 1.132(9) . yes
N21 N22 1.208(8) . yes
N22 N23 1.165(8) 3_456 yes
N23 N22 1.165(8) 3_556 ?
N1 C1 1.330(9) . ?
N1 C4 1.359(10) . ?
C1 C2 1.383(10) . ?
C1 H1 0.93 . ?
C2 N2 1.360(10) . ?
C2 I1 2.095(7) . ?
N2 C3 1.335(10) . ?
C3 C4 1.401(11) . ?
C3 H3 0.93 . ?
C4 H4 0.93 . ?
N3 C5 1.321(9) . ?
N3 C8 1.371(10) . ?
C5 C6 1.391(10) . ?
C5 H5 0.93 . ?
C6 N4 1.355(10) . ?
C6 I2 2.102(7) . ?
N4 C7 1.309(9) . ?
C7 C8 1.377(10) . ?
C7 H7 0.93 . ?
C8 H8 0.93 . ?
